data_7709332
loop_
_publ_author_name
'Zhu, Yinhua'
'Yang, Jianbo'
'Liu, Xiaomei'
'Wang, Jilei'
'Ping, Qingdong'
'Du, Zeyu'
'Li, Jianian'
'Zang, Tingting'
'Mei, Hua'
'Xu, Yan'

_publ_section_title
;
 Two POM-based compounds containing Zn-capped Keggin anions as decent
 heterogeneous catalysts for sulfur oxidation and cycloaddition of CO2
 reactions
;
_journal_name_full 'Dalton Transactions'
_journal_paper_doi 10.1039/D1DT04348J
_journal_year 2022
_chemical_formula_sum 'C59 H99 Mo12 N8 O40 P Zn4'
_chemical_formula_weight 3004.19
_space_group_crystal_system tetragonal
_space_group_IT_number 110
_space_group_name_Hall 'I 4bw -2c'
_space_group_name_H-M_alt 'I 41 c d'
_atom_sites_solution_hydrogens mixed
_audit_creation_method SHELXL-2018/3
_audit_update_record
;
2021-11-01 deposited with the CCDC.	2022-01-18 downloaded from the CCDC.
;
_cell_angle_alpha 90
_cell_angle_beta 90
_cell_angle_gamma 90
_cell_formula_units_Z 16
_cell_length_a 32.635(2)
_cell_length_b 32.635(2)
_cell_length_c 34.282(3)
_cell_measurement_reflns_used 9569
_cell_measurement_temperature 296(2)
_cell_measurement_theta_max 26.593
_cell_measurement_theta_min 2.246
_cell_volume 36512(4)
_computing_cell_refinement 'APEX2 (Bruker, 2005)'
_computing_data_collection 'APEX2 (Bruker, 2005)'
_computing_data_reduction SAINT
_computing_molecular_graphics SHELXTL
_computing_publication_material SHELXTL
_computing_structure_refinement 'SHELXL-2018/3 (Sheldrick, 2018)'
_computing_structure_solution 'SHELXT 2018/2 (Sheldrick, 2018)'
_diffrn_ambient_temperature 296(2)
_diffrn_measured_fraction_theta_full 1.000
_diffrn_measured_fraction_theta_max 1.000
_diffrn_measurement_device_type 'Bruker Apex2 CCD'
_diffrn_measurement_method '\w scans'
_diffrn_radiation_type MoK\a
_diffrn_radiation_wavelength 0.71073
_diffrn_reflns_av_R_equivalents 0.0491
_diffrn_reflns_av_unetI/netI 0.0286
_diffrn_reflns_Laue_measured_fraction_full 1.000
_diffrn_reflns_Laue_measured_fraction_max 1.000
_diffrn_reflns_limit_h_max 38
_diffrn_reflns_limit_h_min -38
_diffrn_reflns_limit_k_max 38
_diffrn_reflns_limit_k_min -35
_diffrn_reflns_limit_l_max 40
_diffrn_reflns_limit_l_min -40
_diffrn_reflns_number 128461
_diffrn_reflns_point_group_measured_fraction_full 1.000
_diffrn_reflns_point_group_measured_fraction_max 1.000
_diffrn_reflns_theta_full 25.010
_diffrn_reflns_theta_max 25.010
_diffrn_reflns_theta_min 1.248
_exptl_absorpt_coefficient_mu 2.719
_exptl_absorpt_correction_T_max 0.736
_exptl_absorpt_correction_T_min 0.736
_exptl_absorpt_correction_type multi-scan
_exptl_crystal_colour black
_exptl_crystal_density_diffrn 2.186
_exptl_crystal_description block
_exptl_crystal_F_000 23488
_exptl_crystal_size_max 0.120
_exptl_crystal_size_mid 0.120
_exptl_crystal_size_min 0.120
_refine_diff_density_max 0.569
_refine_diff_density_min -0.421
_refine_diff_density_rms 0.100
_refine_ls_abs_structure_details
;
 Flack x determined using 6355 quotients [(I+)-(I-)]/[(I+)+(I-)]
 (Parsons, Flack and Wagner, Acta Cryst. B69 (2013) 249-259).
;
_refine_ls_abs_structure_Flack 0.489(10)
_refine_ls_extinction_method none
_refine_ls_goodness_of_fit_ref 1.064
_refine_ls_hydrogen_treatment constr
_refine_ls_matrix_type full
_refine_ls_number_parameters 1124
_refine_ls_number_reflns 16094
_refine_ls_number_restraints 153
_refine_ls_restrained_S_all 1.084
_refine_ls_R_factor_all 0.0428
_refine_ls_R_factor_gt 0.0339
_refine_ls_shift/su_max 0.006
_refine_ls_shift/su_mean 0.000
_refine_ls_structure_factor_coef Fsqd
_refine_ls_weighting_details 'w=1/[\s^2^(Fo^2^)+(0.0277P)^2^+259.7553P] where P=(Fo^2^+2Fc^2^)/3'
_refine_ls_weighting_scheme calc
_refine_ls_wR_factor_gt 0.0751
_refine_ls_wR_factor_ref 0.0791
_reflns_Friedel_coverage 0.963
_reflns_Friedel_fraction_full 1.000
_reflns_Friedel_fraction_max 1.000
_reflns_number_gt 14269
_reflns_number_total 16094
_reflns_threshold_expression 'I > 2\s(I)'
_cod_data_source_file d1dt04348j2.cif
_cod_data_source_block a01_CCDC1
_cod_original_cell_volume 36512(6)
_cod_database_code 7709332
_shelx_shelxl_version_number 2018/3
_shelx_space_group_comment
;
The symmetry employed for this shelxl refinement is uniquely defined
by the following loop, which should always be used as a source of
symmetry information in preference to the above space-group names.
They are only intended as comments.
;
_shelx_estimated_absorpt_t_min 0.736
_shelx_estimated_absorpt_t_max 0.736
_exptl_absorpt_special_details '(SADABS; Sheldrick, 2003)'

loop_
_space_group_symop_operation_xyz
'x, y, z'
'-x+1/2, -y+1/2, z+1/2'
'-y, x+1/2, z+1/4'
'y+1/2, -x, z+3/4'
'x, -y, z+1/2'
'-x+1/2, y+1/2, z'
'-y, -x+1/2, z+3/4'
'y+1/2, x, z+1/4'
'x+1/2, y+1/2, z+1/2'
'-x+1, -y+1, z+1'
'-y+1/2, x+1, z+3/4'
'y+1, -x+1/2, z+5/4'
'x+1/2, -y+1/2, z+1'
'-x+1, y+1, z+1/2'
'-y+1/2, -x+1, z+5/4'
'y+1, x+1/2, z+3/4'

loop_
_atom_site_label
_atom_site_type_symbol
_atom_site_fract_x
_atom_site_fract_y
_atom_site_fract_z
_atom_site_U_iso_or_equiv
_atom_site_adp_type
_atom_site_occupancy
_atom_site_site_symmetry_order
_atom_site_calc_flag
_atom_site_refinement_flags_posn
_atom_site_refinement_flags_adp
_atom_site_refinement_flags_occupancy
_atom_site_disorder_assembly
_atom_site_disorder_group
Mo1 Mo 0.63872(3) 0.28600(3) 0.51283(3) 0.0229(2) Uani 1 1 d . . . . .
Mo2 Mo 0.63654(3) 0.21382(3) 0.45022(3) 0.0239(2) Uani 1 1 d . . . . .
Mo3 Mo 0.55635(3) 0.21546(3) 0.38468(3) 0.0240(2) Uani 1 1 d . . . . .
Mo4 Mo 0.49897(3) 0.27200(4) 0.38286(3) 0.0252(2) Uani 1 1 d . . . . .
Mo5 Mo 0.42437(3) 0.28292(3) 0.45334(3) 0.0271(3) Uani 1 1 d . . . . .
Mo6 Mo 0.42596(3) 0.21734(3) 0.52142(3) 0.0274(3) Uani 1 1 d . . . . .
Mo7 Mo 0.50304(3) 0.14615(3) 0.51536(3) 0.0251(3) Uani 1 1 d . . . . .
Mo8 Mo 0.55830(3) 0.14392(3) 0.45972(3) 0.0230(2) Uani 1 1 d . . . . .
Mo9 Mo 0.50467(4) 0.22750(4) 0.58706(3) 0.0262(3) Uani 1 1 d . . . . .
Mo10 Mo 0.56174(3) 0.28383(3) 0.58143(3) 0.0229(2) Uani 1 1 d . . . . .
Mo11 Mo 0.50174(3) 0.35354(3) 0.45494(3) 0.0245(3) Uani 1 1 d . . . . .
Mo12 Mo 0.56033(3) 0.35627(3) 0.50760(3) 0.0221(2) Uani 1 1 d . . . . .
Zn1 Zn 0.59842(4) 0.30859(5) 0.42049(4) 0.0259(3) Uani 1 1 d . . . . .
Zn2 Zn 0.45817(4) 0.18362(5) 0.42850(4) 0.0260(3) Uani 1 1 d . . . . .
Zn3 Zn 0.46190(4) 0.31713(5) 0.54367(4) 0.0268(3) Uani 1 1 d . . . . .
Zn4 Zn 0.60237(4) 0.19023(4) 0.54384(4) 0.0252(3) Uani 1 1 d . . . . .
P1 P 0.53000(6) 0.24989(11) 0.48477(10) 0.0148(4) Uani 1 1 d . . . . .
O1 O 0.5643(3) 0.0938(3) 0.4563(3) 0.041(2) Uani 1 1 d . . . . .
O2 O 0.6174(3) 0.1621(3) 0.4601(2) 0.027(2) Uani 1 1 d . . . . .
O3 O 0.6873(3) 0.2073(3) 0.4428(3) 0.041(2) Uani 1 1 d . . . . .
O4 O 0.4967(3) 0.0965(3) 0.5241(3) 0.042(3) Uani 1 1 d . . . . .
O5 O 0.5620(3) 0.1559(3) 0.5163(2) 0.028(2) Uani 1 1 d . . . . .
O6 O 0.6326(3) 0.2249(3) 0.5079(2) 0.028(2) Uani 1 1 d . . . . .
O7 O 0.6896(3) 0.2928(3) 0.5173(3) 0.039(2) Uani 1 1 d . . . . .
O8 O 0.6209(3) 0.2806(2) 0.5625(2) 0.026(2) Uani 1 1 d . . . . .
O9 O 0.6195(3) 0.3372(3) 0.5046(3) 0.027(2) Uani 1 1 d . . . . .
O10 O 0.5631(3) 0.2238(3) 0.5755(2) 0.024(2) Uani 1 1 d . . . . .
O11 O 0.5048(3) 0.1646(3) 0.5739(3) 0.035(2) Uani 1 1 d . . . . .
O12 O 0.4984(3) 0.1527(3) 0.4588(3) 0.029(2) Uani 1 1 d . . . . .
O13 O 0.5593(3) 0.1597(3) 0.4046(2) 0.027(2) Uani 1 1 d . . . . .
O14 O 0.5628(3) 0.2067(3) 0.3367(3) 0.038(2) Uani 1 1 d . . . . .
O15 O 0.6155(3) 0.2188(3) 0.4011(2) 0.026(2) Uani 1 1 d . . . . .
O16 O 0.4966(3) 0.2133(3) 0.3942(3) 0.023(2) Uani 1 1 d . . . . .
O17 O 0.4411(3) 0.2726(3) 0.4033(3) 0.035(2) Uani 1 1 d . . . . .
O18 O 0.4904(3) 0.2764(3) 0.3351(3) 0.042(3) Uani 1 1 d . . . . .
O19 O 0.5001(3) 0.3339(3) 0.3967(2) 0.028(2) Uani 1 1 d . . . . .
O20 O 0.4960(3) 0.4037(3) 0.4465(3) 0.041(2) Uani 1 1 d . . . . .
O21 O 0.3735(3) 0.2888(3) 0.4487(3) 0.048(3) Uani 1 1 d . . . . .
O22 O 0.4430(3) 0.3357(3) 0.4579(3) 0.033(2) Uani 1 1 d . . . . .
O23 O 0.4319(3) 0.2772(3) 0.5117(2) 0.024(2) Uani 1 1 d . . . . .
O24 O 0.4297(3) 0.2226(3) 0.4642(3) 0.027(2) Uani 1 1 d . . . . .
O25 O 0.5004(3) 0.3480(3) 0.5119(3) 0.023(2) Uani 1 1 d . . . . .
O26 O 0.5674(3) 0.4072(3) 0.5114(3) 0.036(2) Uani 1 1 d . . . . .
O27 O 0.4458(3) 0.2263(3) 0.5705(3) 0.029(2) Uani 1 1 d . . . . .
O28 O 0.5022(3) 0.2861(3) 0.5755(3) 0.026(2) Uani 1 1 d . . . . .
O29 O 0.5640(3) 0.3397(2) 0.5618(2) 0.0232(19) Uani 1 1 d . . . . .
O30 O 0.5710(3) 0.2919(3) 0.6286(3) 0.039(2) Uani 1 1 d . . . . .
O31 O 0.5000(3) 0.2232(3) 0.6351(3) 0.045(3) Uani 1 1 d . . . . .
O32 O 0.5039(3) 0.2230(2) 0.5130(2) 0.019(2) Uani 1 1 d . . . . .
O33 O 0.4441(3) 0.1648(3) 0.5158(2) 0.028(2) Uani 1 1 d . . . . .
O34 O 0.5557(3) 0.2210(2) 0.4587(2) 0.0196(19) Uani 1 1 d . . . . .
O35 O 0.6310(3) 0.2746(2) 0.4564(2) 0.0242(19) Uani 1 1 d . . . . .
O36 O 0.5578(3) 0.2782(2) 0.5091(2) 0.0185(19) Uani 1 1 d . . . . .
O37 O 0.3751(3) 0.2123(3) 0.5282(3) 0.045(3) Uani 1 1 d . . . . .
O38 O 0.5022(3) 0.2765(2) 0.4580(3) 0.021(2) Uani 1 1 d . . . . .
O39 O 0.5580(3) 0.2754(3) 0.3911(2) 0.026(2) Uani 1 1 d . . . . .
O40 O 0.5614(2) 0.3437(3) 0.4511(2) 0.0219(19) Uani 1 1 d . . . . .
N1 N 0.6376(4) 0.3319(4) 0.3843(3) 0.038(3) Uani 1 1 d . . . . .
N2 N 0.6699(4) 0.3597(3) 0.3338(3) 0.037(3) Uani 1 1 d . . . . .
N3 N 0.4138(4) 0.1603(4) 0.3957(3) 0.040(3) Uani 1 1 d . . . . .
N4 N 0.3750(4) 0.1275(4) 0.3552(3) 0.050(3) Uani 1 1 d . . . . .
H4 H 0.363453 0.107741 0.342841 0.059 Uiso 1 1 calc R U . . .
N5 N 0.4207(4) 0.3412(3) 0.5795(3) 0.042(3) Uani 1 1 d . . . . .
N6 N 0.3808(4) 0.3756(3) 0.6188(3) 0.048(3) Uani 1 1 d D . . . .
H6 H 0.368717 0.395861 0.630022 0.058 Uiso 1 1 calc R U . . .
C1 C 0.6777(4) 0.3193(5) 0.3858(4) 0.060(4) Uani 1 1 d . . . . .
H1 H 0.689208 0.302074 0.404401 0.072 Uiso 1 1 calc R U . . .
C2 C 0.6978(4) 0.3367(5) 0.3548(4) 0.064(5) Uani 1 1 d . . . . .
H2 H 0.725405 0.333581 0.348977 0.077 Uiso 1 1 calc R U . . .
C3 C 0.6352(4) 0.3569(4) 0.3531(4) 0.034(3) Uani 1 1 d . . . . .
C4 C 0.5972(4) 0.3783(4) 0.3408(4) 0.044(3) Uani 1 1 d . . . . .
C5 C 0.5878(5) 0.3829(5) 0.3009(4) 0.069(5) Uani 1 1 d . . . . .
H5 H 0.604976 0.371300 0.282330 0.083 Uiso 1 1 calc R U . . .
C6 C 0.5527(5) 0.4046(6) 0.2887(5) 0.083(6) Uani 1 1 d . . . . .
H6A H 0.546678 0.406864 0.262235 0.100 Uiso 1 1 calc R U . . .
C7 C 0.5285(6) 0.4218(7) 0.3150(6) 0.098(6) Uani 1 1 d . U . . .
H7 H 0.505642 0.436650 0.307125 0.118 Uiso 1 1 calc R U . . .
C8 C 0.5379(5) 0.4173(5) 0.3564(5) 0.082(6) Uani 1 1 d . . . . .
H8 H 0.520393 0.428943 0.374747 0.099 Uiso 1 1 calc R U . . .
C9 C 0.5716(4) 0.3966(4) 0.3689(4) 0.064(4) Uani 1 1 d . . . . .
H9 H 0.577637 0.394658 0.395335 0.076 Uiso 1 1 calc R U . . .
C10 C 0.3906(5) 0.1894(5) 0.3743(5) 0.053(4) Uani 1 1 d . . . . .
H10 H 0.391098 0.217717 0.377069 0.064 Uiso 1 1 calc R U . . .
C11 C 0.3675(5) 0.1674(5) 0.3493(5) 0.063(5) Uani 1 1 d . . . . .
H11 H 0.349427 0.178083 0.330919 0.075 Uiso 1 1 calc R U . . .
C12 C 0.4036(4) 0.1230(4) 0.3837(4) 0.039(3) Uani 1 1 d . . . . .
C13 C 0.4168(4) 0.0837(4) 0.4005(4) 0.034(3) Uani 1 1 d . . . . .
C14 C 0.4098(6) 0.0477(5) 0.3798(5) 0.067(5) Uani 1 1 d . . . . .
H14 H 0.396159 0.048967 0.355947 0.080 Uiso 1 1 calc R U . . .
C15 C 0.4224(7) 0.0101(6) 0.3936(6) 0.093(7) Uani 1 1 d . U . . .
H15 H 0.416911 -0.013756 0.379772 0.111 Uiso 1 1 calc R U . . .
C16 C 0.4430(7) 0.0088(7) 0.4278(7) 0.095(7) Uani 1 1 d . U . . .
H16 H 0.454566 -0.015793 0.436115 0.114 Uiso 1 1 calc R U . . .
C17 C 0.4472(7) 0.0436(7) 0.4508(7) 0.096(7) Uani 1 1 d . U . . .
H17 H 0.458792 0.041922 0.475526 0.115 Uiso 1 1 calc R U . . .
C18 C 0.4334(6) 0.0824(5) 0.4357(5) 0.058(5) Uani 1 1 d . . . . .
H18 H 0.436145 0.106127 0.450520 0.070 Uiso 1 1 calc R U . . .
C19 C 0.4010(5) 0.3150(5) 0.6039(5) 0.065(5) Uani 1 1 d . . . . .
H19 H 0.404850 0.286763 0.603887 0.079 Uiso 1 1 calc R U . . .
C20 C 0.3755(6) 0.3345(3) 0.6280(5) 0.077(6) Uani 1 1 d D . . . .
H20 H 0.358226 0.323244 0.646744 0.092 Uiso 1 1 calc R U . . .
C21 C 0.4073(4) 0.3785(4) 0.5898(4) 0.035(3) Uani 1 1 d . . . . .
C22 C 0.4207(5) 0.4174(5) 0.5734(4) 0.042(4) Uani 1 1 d . . . . .
C23 C 0.4174(5) 0.4526(5) 0.5949(6) 0.068(5) Uani 1 1 d . . . . .
H23 H 0.407292 0.452296 0.620208 0.081 Uiso 1 1 calc R U . . .
C24 C 0.4298(7) 0.4888(6) 0.5774(8) 0.100(7) Uani 1 1 d . U . . .
H24 H 0.427151 0.512918 0.591582 0.120 Uiso 1 1 calc R U . . .
C25 C 0.4457(7) 0.4911(7) 0.5406(7) 0.093(7) Uani 1 1 d . U . . .
H25 H 0.451576 0.516309 0.529306 0.112 Uiso 1 1 calc R U . . .
C26 C 0.4525(7) 0.4563(5) 0.5211(6) 0.084(7) Uani 1 1 d . . . . .
H26 H 0.466078 0.456806 0.497245 0.101 Uiso 1 1 calc R U . . .
C27 C 0.4393(6) 0.4200(6) 0.5364(6) 0.073(6) Uani 1 1 d . . . . .
H27 H 0.442727 0.396168 0.521838 0.088 Uiso 1 1 calc R U . . .
N1A N 0.5914(4) 0.1722(4) 0.2075(4) 0.090(5) Uani 1 1 d D . . . .
C1A C 0.5539(5) 0.1914(6) 0.2233(5) 0.109(8) Uani 1 1 d D . . . .
H1AA H 0.535166 0.196115 0.201818 0.131 Uiso 1 1 calc R U . . .
H1AB H 0.561274 0.217926 0.233905 0.131 Uiso 1 1 calc R U . . .
C2A C 0.5312(5) 0.1673(6) 0.2549(5) 0.094(6) Uani 1 1 d D . . . .
H2AA H 0.520914 0.141840 0.244071 0.113 Uiso 1 1 calc R U . . .
H2AB H 0.549845 0.160722 0.275984 0.113 Uiso 1 1 calc R U . . .
C3A C 0.4954(6) 0.1927(6) 0.2707(6) 0.107(8) Uani 1 1 d D . . . .
H3AA H 0.477828 0.200826 0.249217 0.128 Uiso 1 1 calc R U . . .
H3AB H 0.505931 0.217351 0.282859 0.128 Uiso 1 1 calc R U . . .
C4A C 0.4702(6) 0.1685(6) 0.3005(6) 0.112(7) Uani 1 1 d D . . . .
H4AA H 0.463502 0.142123 0.289930 0.168 Uiso 1 1 calc R U . . .
H4AB H 0.445462 0.183195 0.306285 0.168 Uiso 1 1 calc R U . . .
H4AC H 0.485908 0.165105 0.323953 0.168 Uiso 1 1 calc R U . . .
C5A C 0.6217(6) 0.1678(6) 0.2391(5) 0.107(7) Uani 1 1 d D U . . .
H5AA H 0.644953 0.152942 0.228687 0.129 Uiso 1 1 calc R U . . .
H5AB H 0.609515 0.150667 0.259135 0.129 Uiso 1 1 calc R U . . .
C6A C 0.6382(8) 0.2064(6) 0.2592(7) 0.131(10) Uani 1 1 d D . . . .
H6AA H 0.650207 0.224016 0.239477 0.157 Uiso 1 1 calc R U . . .
H6AB H 0.615367 0.221030 0.270721 0.157 Uiso 1 1 calc R U . . .
C7A C 0.6702(8) 0.1983(8) 0.2908(7) 0.173(14) Uani 1 1 d D . . . .
H7AA H 0.694436 0.185588 0.279816 0.208 Uiso 1 1 calc R U . . .
H7AB H 0.659194 0.180627 0.310973 0.208 Uiso 1 1 calc R U . . .
C8A C 0.6804(11) 0.2407(10) 0.3073(10) 0.26(2) Uani 1 1 d D . . . .
H8AA H 0.691954 0.257188 0.286948 0.383 Uiso 1 1 d R U . . .
H8AB H 0.699633 0.238369 0.328382 0.383 Uiso 1 1 d R U . . .
H8AC H 0.655663 0.253301 0.316678 0.383 Uiso 1 1 d R U . . .
C9A C 0.6059(6) 0.2004(6) 0.1767(6) 0.110(8) Uani 1 1 d D U . . .
H9AA H 0.609894 0.227291 0.188037 0.132 Uiso 1 1 calc R U . . .
H9AB H 0.584720 0.202771 0.156971 0.132 Uiso 1 1 calc R U . . .
C10A C 0.6458(5) 0.1872(6) 0.1568(5) 0.102(7) Uani 1 1 d D U . . .
H10A H 0.666834 0.184252 0.176562 0.123 Uiso 1 1 calc R U . . .
H10B H 0.641635 0.160554 0.144958 0.123 Uiso 1 1 calc R U . . .
C11A C 0.6615(7) 0.2167(7) 0.1254(6) 0.136(9) Uani 1 1 d D . . . .
H11A H 0.666126 0.243413 0.136944 0.163 Uiso 1 1 calc R U . . .
H11B H 0.640890 0.219631 0.105251 0.163 Uiso 1 1 calc R U . . .
C12A C 0.7014(7) 0.2014(10) 0.1070(11) 0.182(13) Uani 1 1 d D . . . .
H12A H 0.713144 0.222795 0.091289 0.273 Uiso 1 1 calc R U . . .
H12B H 0.695832 0.177988 0.090912 0.273 Uiso 1 1 calc R U . . .
H12C H 0.720392 0.193912 0.127171 0.273 Uiso 1 1 calc R U . . .
C13A C 0.5826(7) 0.1305(5) 0.1930(6) 0.111(7) Uani 1 1 d D U . . .
H13A H 0.573654 0.114196 0.215088 0.133 Uiso 1 1 calc R U . . .
H13B H 0.608198 0.118834 0.183927 0.133 Uiso 1 1 calc R U . . .
C14A C 0.5509(7) 0.1254(5) 0.1605(6) 0.116(6) Uani 1 1 d D U . . .
H14A H 0.527182 0.142518 0.165614 0.139 Uiso 1 1 calc R U . . .
H14B H 0.562591 0.133451 0.135636 0.139 Uiso 1 1 calc R U . . .
C15A C 0.5385(8) 0.0803(5) 0.1596(7) 0.140(7) Uani 1 1 d D U . . .
H15A H 0.562402 0.062898 0.156774 0.168 Uiso 1 1 calc R U . . .
H15B H 0.524264 0.072795 0.183386 0.168 Uiso 1 1 calc R U . . .
C16A C 0.5101(10) 0.0756(10) 0.1243(8) 0.212(12) Uani 1 1 d D U . . .
H16A H 0.524559 0.083447 0.101094 0.318 Uiso 1 1 calc R U . . .
H16B H 0.486603 0.092951 0.127621 0.318 Uiso 1 1 calc R U . . .
H16C H 0.501460 0.047627 0.122186 0.318 Uiso 1 1 calc R U . . .
N2A N 0.5966(4) 0.3018(4) 0.7363(3) 0.071(4) Uani 1 1 d D . . . .
C17A C 0.5959(6) 0.2573(3) 0.7433(4) 0.087(6) Uani 1 1 d D . . . .
H17A H 0.574803 0.251155 0.762421 0.104 Uiso 1 1 calc R U . . .
H17B H 0.622004 0.248939 0.754278 0.104 Uiso 1 1 calc DR U . . .
C18A C 0.5877(6) 0.2323(5) 0.7063(4) 0.084(5) Uani 1 1 d D . . . .
H18A H 0.605173 0.241840 0.685347 0.101 Uiso 1 1 calc R U . . .
H18B H 0.559366 0.235711 0.698314 0.101 Uiso 1 1 calc R U . . .
C19A C 0.5966(7) 0.1855(6) 0.7149(6) 0.110(7) Uani 1 1 d . . . . .
H19A H 0.626026 0.181289 0.714921 0.132 Uiso 1 1 calc R U . . .
H19B H 0.586585 0.179008 0.740834 0.132 Uiso 1 1 calc R U . . .
C20A C 0.5770(8) 0.1558(6) 0.6855(7) 0.133(9) Uani 1 1 d . . . . .
H20A H 0.577575 0.167748 0.659962 0.199 Uiso 1 1 calc R U . . .
H20B H 0.549151 0.150490 0.692963 0.199 Uiso 1 1 calc R U . . .
H20C H 0.592102 0.130523 0.685343 0.199 Uiso 1 1 calc R U . . .
C21A C 0.5584(4) 0.3161(5) 0.7179(5) 0.079(5) Uani 1 1 d D . . . .
H21A H 0.557851 0.304674 0.691795 0.094 Uiso 1 1 calc R U . . .
H21B H 0.560948 0.345576 0.714890 0.094 Uiso 1 1 calc R U . . .
C22A C 0.5161(5) 0.3083(7) 0.7356(6) 0.106(7) Uani 1 1 d D . . . .
H22A H 0.513345 0.322339 0.760443 0.128 Uiso 1 1 calc R U . . .
H22B H 0.511805 0.279187 0.739810 0.128 Uiso 1 1 calc R U . . .
C23A C 0.4851(7) 0.3250(11) 0.7061(9) 0.200(18) Uani 1 1 d D . . . .
H23A H 0.487543 0.354496 0.703599 0.240 Uiso 1 1 calc R U . . .
H23B H 0.489109 0.312571 0.680649 0.240 Uiso 1 1 calc R U . . .
C24A C 0.4435(9) 0.3131(12) 0.7232(11) 0.246(19) Uani 1 1 d D U . . .
H24A H 0.433919 0.288494 0.710857 0.369 Uiso 1 1 calc R U . . .
H24B H 0.424248 0.334816 0.718718 0.369 Uiso 1 1 calc R U . . .
H24C H 0.446289 0.308518 0.750720 0.369 Uiso 1 1 calc R U . . .
C25A C 0.6326(5) 0.3121(7) 0.7123(6) 0.113(8) Uani 1 1 d D U . . .
H25A H 0.638913 0.340828 0.716523 0.135 Uiso 1 1 calc R U . . .
H25B H 0.624821 0.309200 0.685086 0.135 Uiso 1 1 calc R U . . .
C26A C 0.6718(6) 0.2874(8) 0.7188(9) 0.194(15) Uani 1 1 d D . . . .
H26A H 0.665537 0.258390 0.718031 0.232 Uiso 1 1 calc DR U . . .
H26B H 0.682884 0.293700 0.744413 0.232 Uiso 1 1 calc DR U . . .
C27A C 0.7036(8) 0.2976(13) 0.6876(9) 0.225(17) Uani 1 1 d D U . . .
H27A H 0.697998 0.283822 0.663062 0.270 Uiso 1 1 calc R U . . .
H27B H 0.706114 0.326859 0.683208 0.270 Uiso 1 1 calc R U . . .
C28A C 0.7411(10) 0.2798(9) 0.7083(9) 0.207(16) Uani 1 1 d D U . . .
H28A H 0.765215 0.285070 0.692996 0.310 Uiso 1 1 calc R U . . .
H28B H 0.737710 0.250783 0.711441 0.310 Uiso 1 1 calc R U . . .
H28C H 0.744033 0.292420 0.733438 0.310 Uiso 1 1 calc R U . . .
C29A C 0.5995(7) 0.3199(5) 0.7781(6) 0.083(6) Uani 1 1 d D . . . .
H29A H 0.577097 0.309305 0.793731 0.100 Uiso 1 1 calc R U . . .
H29B H 0.624955 0.311071 0.790064 0.100 Uiso 1 1 calc R U . . .
C30A C 0.5978(8) 0.3668(5) 0.7783(5) 0.124(10) Uani 1 1 d D . . . .
H30A H 0.617533 0.377378 0.759706 0.149 Uiso 1 1 calc R U . . .
H30B H 0.570752 0.375624 0.770084 0.149 Uiso 1 1 calc R U . . .
C31A C 0.6070(7) 0.3845(7) 0.8187(4) 0.121(8) Uani 1 1 d D U . . .
H31A H 0.634957 0.378082 0.826133 0.146 Uiso 1 1 calc R U . . .
H31B H 0.603951 0.414052 0.818260 0.146 Uiso 1 1 calc R U . . .
C32A C 0.5770(7) 0.3657(7) 0.8480(6) 0.123(8) Uani 1 1 d D U . . .
H32A H 0.550753 0.362343 0.835835 0.184 Uiso 1 1 calc R U . . .
H32B H 0.574446 0.383555 0.870108 0.184 Uiso 1 1 calc R U . . .
H32C H 0.587138 0.339542 0.856336 0.184 Uiso 1 1 calc R U . . .

loop_
_atom_site_aniso_label
_atom_site_aniso_U_11
_atom_site_aniso_U_22
_atom_site_aniso_U_33
_atom_site_aniso_U_23
_atom_site_aniso_U_13
_atom_site_aniso_U_12
Mo1 0.0193(5) 0.0237(6) 0.0256(5) -0.0010(4) -0.0017(4) -0.0018(4)
Mo2 0.0202(5) 0.0260(6) 0.0254(5) -0.0038(4) 0.0018(4) 0.0043(4)
Mo3 0.0270(6) 0.0265(6) 0.0184(5) -0.0044(4) 0.0011(4) 0.0042(4)
Mo4 0.0291(6) 0.0267(6) 0.0198(5) 0.0003(5) -0.0049(4) 0.0036(5)
Mo5 0.0195(6) 0.0272(6) 0.0347(6) -0.0063(4) -0.0040(4) 0.0049(4)
Mo6 0.0201(6) 0.0287(7) 0.0335(6) -0.0057(4) 0.0058(4) -0.0048(4)
Mo7 0.0296(7) 0.0198(6) 0.0260(5) -0.0006(4) -0.0004(4) -0.0039(5)
Mo8 0.0267(6) 0.0172(6) 0.0250(5) -0.0048(4) -0.0026(4) 0.0043(4)
Mo9 0.0332(6) 0.0247(6) 0.0206(5) -0.0018(4) 0.0051(4) -0.0048(5)
Mo10 0.0279(6) 0.0234(6) 0.0173(5) -0.0040(4) -0.0015(4) -0.0025(4)
Mo11 0.0261(6) 0.0200(6) 0.0273(6) -0.0010(4) -0.0005(4) 0.0048(5)
Mo12 0.0237(6) 0.0175(6) 0.0251(5) -0.0028(4) 0.0007(4) -0.0015(4)
Zn1 0.0272(8) 0.0263(8) 0.0242(6) 0.0039(6) 0.0066(6) -0.0026(6)
Zn2 0.0247(7) 0.0239(8) 0.0294(7) -0.0072(6) -0.0064(6) -0.0018(6)
Zn3 0.0228(7) 0.0262(8) 0.0313(7) -0.0081(6) 0.0078(6) 0.0032(6)
Zn4 0.0297(8) 0.0228(8) 0.0233(6) 0.0032(6) -0.0079(6) 0.0024(6)
P1 0.0163(9) 0.0134(9) 0.0147(9) -0.0033(7) -0.0003(13) 0.0026(16)
O1 0.048(6) 0.024(5) 0.050(6) -0.008(4) -0.002(5) 0.010(4)
O2 0.023(5) 0.023(5) 0.034(5) -0.003(4) -0.004(4) 0.010(4)
O3 0.028(5) 0.048(6) 0.049(5) -0.004(4) 0.002(4) 0.000(4)
O4 0.061(7) 0.024(5) 0.040(5) 0.007(4) -0.008(5) -0.009(5)
O5 0.037(6) 0.022(5) 0.024(4) 0.003(4) -0.001(4) 0.002(4)
O6 0.025(5) 0.031(5) 0.027(4) 0.000(4) -0.005(4) 0.002(4)
O7 0.022(5) 0.049(6) 0.045(5) -0.003(4) -0.007(4) -0.010(4)
O8 0.031(5) 0.027(5) 0.022(4) 0.000(3) -0.004(3) 0.000(4)
O9 0.024(5) 0.025(5) 0.032(4) -0.001(4) 0.001(4) 0.000(4)
O10 0.030(5) 0.020(4) 0.024(4) 0.000(3) -0.001(3) -0.002(4)
O11 0.049(6) 0.029(5) 0.028(4) 0.002(4) 0.004(4) -0.009(4)
O12 0.031(5) 0.022(5) 0.033(5) -0.006(4) 0.000(4) 0.000(4)
O13 0.025(5) 0.030(5) 0.025(4) -0.010(4) 0.000(3) 0.004(4)
O14 0.048(6) 0.043(5) 0.025(4) -0.004(4) -0.001(4) 0.003(4)
O15 0.021(4) 0.033(5) 0.024(4) -0.006(3) 0.004(3) 0.003(3)
O16 0.029(5) 0.021(5) 0.019(4) -0.007(3) -0.005(3) -0.001(3)
O17 0.028(5) 0.041(5) 0.035(5) 0.002(4) -0.008(4) 0.005(4)
O18 0.061(7) 0.037(6) 0.029(5) 0.004(4) -0.012(4) 0.007(4)
O19 0.037(5) 0.022(5) 0.025(4) 0.003(4) -0.005(4) 0.005(4)
O20 0.045(6) 0.025(5) 0.052(6) 0.002(5) -0.011(5) 0.007(4)
O21 0.024(5) 0.055(6) 0.066(6) -0.013(5) -0.007(5) 0.014(5)
O22 0.030(5) 0.025(5) 0.045(5) -0.003(4) -0.008(4) 0.009(4)
O23 0.019(4) 0.025(5) 0.027(4) -0.008(3) 0.002(3) 0.002(3)
O24 0.026(5) 0.025(5) 0.030(5) -0.006(3) 0.000(4) 0.003(4)
O25 0.024(5) 0.022(5) 0.022(4) -0.004(3) 0.002(3) 0.001(4)
O26 0.045(6) 0.017(5) 0.045(5) -0.004(4) 0.004(4) -0.005(4)
O27 0.033(5) 0.026(5) 0.028(4) -0.005(3) 0.014(4) -0.003(4)
O28 0.023(4) 0.026(5) 0.029(5) -0.004(4) 0.008(3) -0.004(4)
O29 0.030(5) 0.017(4) 0.023(4) -0.007(3) 0.005(3) -0.006(3)
O30 0.049(6) 0.047(5) 0.022(4) -0.012(4) -0.001(4) 0.000(5)
O31 0.056(6) 0.054(6) 0.025(5) 0.002(4) 0.005(4) -0.004(5)
O32 0.020(4) 0.018(5) 0.020(4) -0.004(3) 0.000(3) -0.004(3)
O33 0.023(5) 0.027(5) 0.033(5) 0.001(4) 0.004(3) -0.007(4)
O34 0.022(5) 0.017(5) 0.020(4) -0.006(3) 0.004(3) 0.001(3)
O35 0.031(5) 0.018(4) 0.024(4) 0.003(3) 0.004(4) -0.001(4)
O36 0.022(4) 0.020(5) 0.014(4) -0.005(3) 0.002(3) 0.000(3)
O37 0.026(5) 0.048(6) 0.060(6) -0.011(5) 0.009(4) -0.006(4)
O38 0.019(5) 0.021(5) 0.024(4) 0.002(4) -0.005(3) 0.000(4)
O39 0.031(5) 0.025(5) 0.021(4) -0.001(3) 0.001(3) -0.004(4)
O40 0.019(5) 0.021(5) 0.025(4) 0.000(4) 0.000(3) -0.003(4)
N1 0.037(7) 0.041(7) 0.036(6) 0.011(5) 0.010(5) -0.007(5)
N2 0.040(7) 0.036(7) 0.034(6) 0.017(5) 0.012(5) -0.001(6)
N3 0.034(6) 0.039(7) 0.048(6) -0.013(5) -0.016(5) -0.013(5)
N4 0.046(7) 0.057(9) 0.046(7) -0.017(6) -0.029(6) -0.011(6)
N5 0.044(7) 0.026(6) 0.055(7) -0.007(5) 0.029(6) 0.008(5)
N6 0.053(8) 0.042(7) 0.050(7) -0.015(6) 0.023(6) 0.018(6)
C1 0.052(9) 0.070(10) 0.058(9) 0.038(8) 0.024(7) 0.014(8)
C2 0.046(9) 0.083(12) 0.063(9) 0.040(9) 0.029(7) 0.024(8)
C3 0.034(7) 0.035(7) 0.032(7) 0.011(5) 0.013(5) -0.006(5)
C4 0.032(7) 0.050(8) 0.050(7) 0.021(6) 0.008(6) -0.011(6)
C5 0.053(9) 0.100(13) 0.054(9) 0.033(9) 0.000(7) -0.029(9)
C6 0.050(10) 0.133(17) 0.068(11) 0.047(11) 0.006(8) -0.005(10)
C7 0.067(11) 0.119(15) 0.109(14) 0.056(12) 0.008(11) 0.002(11)
C8 0.067(11) 0.088(13) 0.092(13) 0.044(10) 0.014(9) 0.033(9)
C9 0.056(9) 0.069(10) 0.066(9) 0.033(8) 0.012(7) 0.027(8)
C10 0.056(9) 0.043(9) 0.062(9) -0.014(7) -0.035(8) -0.003(7)
C11 0.060(10) 0.065(12) 0.063(10) 0.000(8) -0.034(8) 0.011(8)
C12 0.037(8) 0.038(8) 0.041(7) -0.005(6) -0.003(6) -0.020(6)
C13 0.023(7) 0.036(8) 0.043(7) -0.005(6) -0.004(5) -0.010(6)
C14 0.071(12) 0.052(11) 0.077(12) -0.022(9) -0.026(9) 0.005(9)
C15 0.114(15) 0.056(12) 0.110(14) -0.028(11) -0.060(12) 0.015(11)
C16 0.101(12) 0.053(10) 0.130(13) 0.007(10) -0.035(10) -0.004(9)
C17 0.100(15) 0.074(13) 0.114(15) 0.002(12) -0.062(13) -0.021(11)
C18 0.082(13) 0.037(9) 0.057(10) 0.005(7) -0.018(9) -0.021(8)
C19 0.074(12) 0.040(9) 0.082(12) 0.006(8) 0.045(10) 0.017(8)
C20 0.095(14) 0.052(10) 0.083(12) 0.010(9) 0.063(11) 0.037(10)
C21 0.025(7) 0.040(8) 0.039(7) -0.017(6) 0.011(6) 0.006(6)
C22 0.043(9) 0.036(8) 0.048(8) -0.012(6) 0.004(7) 0.014(7)
C23 0.062(11) 0.046(10) 0.094(13) -0.024(9) 0.035(10) -0.006(8)
C24 0.109(15) 0.035(10) 0.156(18) -0.009(11) 0.043(14) 0.012(10)
C25 0.098(12) 0.064(11) 0.117(12) 0.012(9) 0.039(10) 0.015(9)
C26 0.121(18) 0.033(10) 0.098(14) 0.022(10) 0.043(13) 0.017(10)
C27 0.076(13) 0.054(12) 0.090(14) 0.003(10) 0.034(11) 0.022(10)
N1A 0.105(13) 0.080(11) 0.083(11) -0.006(9) -0.018(10) 0.046(10)
C1A 0.124(19) 0.122(18) 0.080(14) 0.028(13) -0.008(13) 0.060(15)
C2A 0.087(14) 0.129(18) 0.066(11) -0.020(12) -0.006(10) 0.040(13)
C3A 0.13(2) 0.103(16) 0.084(14) -0.020(13) 0.023(13) 0.036(15)
C4A 0.110(18) 0.127(19) 0.100(16) -0.019(14) 0.015(14) 0.021(15)
C5A 0.099(14) 0.142(17) 0.081(12) 0.008(12) -0.012(11) 0.051(13)
C6A 0.13(2) 0.18(3) 0.088(16) 0.016(17) -0.036(15) -0.022(19)
C7A 0.14(3) 0.25(4) 0.13(2) 0.05(2) -0.07(2) -0.04(3)
C8A 0.17(3) 0.33(5) 0.26(5) -0.18(4) -0.05(3) -0.04(3)
C9A 0.118(16) 0.111(16) 0.101(15) 0.015(12) 0.007(12) 0.051(13)
C10A 0.101(14) 0.129(16) 0.076(11) 0.027(11) 0.011(10) 0.041(12)
C11A 0.16(3) 0.17(3) 0.075(15) 0.014(16) -0.023(16) 0.00(2)
C12A 0.09(2) 0.33(5) 0.13(2) 0.03(3) 0.028(18) -0.02(2)
C13A 0.167(16) 0.061(11) 0.105(13) 0.008(10) -0.029(12) 0.038(11)
C14A 0.167(14) 0.077(9) 0.104(11) 0.003(9) -0.044(10) 0.026(10)
C15A 0.180(14) 0.108(11) 0.132(12) -0.006(11) -0.044(11) 0.020(12)
C16A 0.226(16) 0.200(16) 0.210(16) -0.006(13) -0.014(13) 0.007(12)
N2A 0.090(11) 0.072(9) 0.052(7) -0.002(7) 0.000(7) -0.012(8)
C17A 0.116(16) 0.083(13) 0.062(11) -0.002(9) 0.010(10) 0.019(11)
C18A 0.107(15) 0.081(13) 0.065(11) 0.003(9) -0.013(10) 0.002(11)
C19A 0.14(2) 0.100(16) 0.085(14) 0.009(12) 0.015(14) 0.020(15)
C20A 0.16(2) 0.072(14) 0.16(2) -0.040(15) -0.022(19) 0.027(15)
C21A 0.081(13) 0.062(11) 0.093(13) -0.003(10) -0.039(11) 0.001(9)
C22A 0.101(17) 0.102(17) 0.116(18) -0.010(14) 0.021(14) 0.004(14)
C23A 0.081(19) 0.23(4) 0.29(5) 0.06(4) 0.00(3) 0.03(2)
C24A 0.24(2) 0.24(2) 0.26(2) -0.007(14) -0.004(14) 0.004(14)
C25A 0.071(13) 0.17(2) 0.100(14) -0.021(14) 0.031(12) -0.040(13)
C26A 0.11(2) 0.22(4) 0.25(4) 0.06(3) 0.01(3) 0.01(2)
C27A 0.15(2) 0.24(3) 0.29(3) 0.03(2) 0.02(2) 0.01(2)
C28A 0.209(19) 0.199(19) 0.21(2) 0.020(13) 0.012(14) 0.001(13)
C29A 0.100(15) 0.081(14) 0.068(12) -0.019(10) -0.013(11) -0.031(11)
C30A 0.17(2) 0.15(2) 0.054(11) -0.041(13) 0.017(13) -0.063(18)
C31A 0.123(13) 0.130(13) 0.112(12) -0.006(11) 0.004(11) -0.024(11)
C32A 0.122(13) 0.132(13) 0.115(12) 0.000(11) 0.030(11) -0.017(11)

loop_
_atom_type_symbol
_atom_type_description
_atom_type_scat_dispersion_real
_atom_type_scat_dispersion_imag
_atom_type_scat_source
C C 0.0033 0.0016 'International Tables Vol C Tables 4.2.6.8 and 6.1.1.4'
H H 0.0000 0.0000 'International Tables Vol C Tables 4.2.6.8 and 6.1.1.4'
Mo Mo -1.6832 0.6857 'International Tables Vol C Tables 4.2.6.8 and 6.1.1.4'
N N 0.0061 0.0033 'International Tables Vol C Tables 4.2.6.8 and 6.1.1.4'
O O 0.0106 0.0060 'International Tables Vol C Tables 4.2.6.8 and 6.1.1.4'
P P 0.1023 0.0942 'International Tables Vol C Tables 4.2.6.8 and 6.1.1.4'
Zn Zn 0.2839 1.4301 'International Tables Vol C Tables 4.2.6.8 and 6.1.1.4'

loop_
_geom_angle_atom_site_label_1
_geom_angle_atom_site_label_2
_geom_angle_atom_site_label_3
_geom_angle
_geom_angle_site_symmetry_1
_geom_angle_site_symmetry_3
_geom_angle_publ_flag
O7 Mo1 O9 103.6(5) . . ?
O7 Mo1 O8 104.1(4) . . ?
O9 Mo1 O8 97.2(4) . . ?
O7 Mo1 O35 103.8(4) . . ?
O9 Mo1 O35 88.7(4) . . ?
O8 Mo1 O35 149.2(4) . . ?
O7 Mo1 O6 103.6(4) . . ?
O9 Mo1 O6 150.4(4) . . ?
O8 Mo1 O6 87.2(4) . . ?
O35 Mo1 O6 73.7(3) . . ?
O7 Mo1 Mo2 100.4(3) . . ?
O9 Mo1 Mo2 124.8(3) . . ?
O8 Mo1 Mo2 123.7(3) . . ?
O35 Mo1 Mo2 37.2(2) . . ?
O6 Mo1 Mo2 37.6(2) . . ?
O3 Mo2 O15 103.9(4) . . ?
O3 Mo2 O2 104.2(4) . . ?
O15 Mo2 O2 97.1(4) . . ?
O3 Mo2 O35 103.3(4) . . ?
O15 Mo2 O35 88.5(4) . . ?
O2 Mo2 O35 149.6(4) . . ?
O3 Mo2 O6 103.5(4) . . ?
O15 Mo2 O6 149.9(4) . . ?
O2 Mo2 O6 87.9(4) . . ?
O35 Mo2 O6 73.3(3) . . ?
O3 Mo2 Mo1 100.0(3) . . ?
O15 Mo2 Mo1 124.3(3) . . ?
O2 Mo2 Mo1 124.4(3) . . ?
O35 Mo2 Mo1 36.8(2) . . ?
O6 Mo2 Mo1 37.6(3) . . ?
O14 Mo3 O13 100.2(4) . . ?
O14 Mo3 O39 106.0(4) . . ?
O13 Mo3 O39 152.7(3) . . ?
O14 Mo3 O16 106.2(4) . . ?
O13 Mo3 O16 87.6(4) . . ?
O39 Mo3 O16 92.5(4) . . ?
O14 Mo3 O15 99.3(4) . . ?
O13 Mo3 O15 84.6(4) . . ?
O39 Mo3 O15 83.6(3) . . ?
O16 Mo3 O15 154.2(3) . . ?
O14 Mo3 Mo4 100.7(3) . . ?
O13 Mo3 Mo4 134.4(3) . . ?
O39 Mo3 Mo4 47.5(3) . . ?
O16 Mo3 Mo4 47.7(3) . . ?
O15 Mo3 Mo4 130.6(2) . . ?
O18 Mo4 O39 107.6(5) . . ?
O18 Mo4 O16 105.9(4) . . ?
O39 Mo4 O16 93.7(4) . . ?
O18 Mo4 O17 100.6(5) . . ?
O39 Mo4 O17 151.0(4) . . ?
O16 Mo4 O17 84.5(4) . . ?
O18 Mo4 O19 98.2(4) . . ?
O39 Mo4 O19 83.9(4) . . ?
O16 Mo4 O19 155.3(4) . . ?
O17 Mo4 O19 85.8(4) . . ?
O18 Mo4 Mo3 101.8(4) . . ?
O39 Mo4 Mo3 48.2(3) . . ?
O16 Mo4 Mo3 48.4(3) . . ?
O17 Mo4 Mo3 131.8(3) . . ?
O19 Mo4 Mo3 131.7(3) . . ?
O21 Mo5 O17 103.1(5) . . ?
O21 Mo5 O22 103.2(5) . . ?
O17 Mo5 O22 98.9(4) . . ?
O21 Mo5 O24 102.3(5) . . ?
O17 Mo5 O24 88.2(4) . . ?
O22 Mo5 O24 151.1(4) . . ?
O21 Mo5 O23 103.0(5) . . ?
O17 Mo5 O23 150.7(4) . . ?
O22 Mo5 O23 87.8(4) . . ?
O24 Mo5 O23 73.5(3) . . ?
O21 Mo5 Mo6 99.4(4) . . ?
O17 Mo5 Mo6 124.2(3) . . ?
O22 Mo5 Mo6 124.5(3) . . ?
O24 Mo5 Mo6 36.9(2) . . ?
O23 Mo5 Mo6 37.6(2) . . ?
O37 Mo6 O33 104.0(4) . . ?
O37 Mo6 O27 103.8(5) . . ?
O33 Mo6 O27 97.6(4) . . ?
O37 Mo6 O24 101.8(5) . . ?
O33 Mo6 O24 87.5(4) . . ?
O27 Mo6 O24 151.7(4) . . ?
O37 Mo6 O23 102.5(4) . . ?
O33 Mo6 O23 150.7(4) . . ?
O27 Mo6 O23 87.9(4) . . ?
O24 Mo6 O23 75.1(3) . . ?
O37 Mo6 Mo5 98.7(4) . . ?
O33 Mo6 Mo5 124.3(3) . . ?
O27 Mo6 Mo5 125.2(3) . . ?
O24 Mo6 Mo5 37.8(2) . . ?
O23 Mo6 Mo5 38.3(2) . . ?
O4 Mo7 O5 106.2(5) . . ?
O4 Mo7 O12 106.1(4) . . ?
O5 Mo7 O12 94.2(4) . . ?
O4 Mo7 O33 100.0(5) . . ?
O5 Mo7 O33 153.0(4) . . ?
O12 Mo7 O33 84.4(4) . . ?
O4 Mo7 O11 96.4(4) . . ?
O5 Mo7 O11 84.9(4) . . ?
O12 Mo7 O11 156.8(3) . . ?
O33 Mo7 O11 86.1(4) . . ?
O4 Mo7 O32 169.2(4) . . ?
O5 Mo7 O32 80.0(3) . . ?
O12 Mo7 O32 81.9(3) . . ?
O33 Mo7 O32 73.1(3) . . ?
O11 Mo7 O32 75.1(3) . . ?
O4 Mo7 Mo8 101.0(4) . . ?
O5 Mo7 Mo8 48.6(2) . . ?
O12 Mo7 Mo8 48.4(3) . . ?
O33 Mo7 Mo8 132.0(2) . . ?
O11 Mo7 Mo8 133.2(3) . . ?
O32 Mo7 Mo8 89.8(2) . . ?
O1 Mo8 O13 100.9(4) . . ?
O1 Mo8 O12 105.1(4) . . ?
O13 Mo8 O12 87.9(4) . . ?
O1 Mo8 O5 104.9(4) . . ?
O13 Mo8 O5 153.0(3) . . ?
O12 Mo8 O5 92.7(4) . . ?
O1 Mo8 O2 100.3(4) . . ?
O13 Mo8 O2 85.0(3) . . ?
O12 Mo8 O2 154.5(3) . . ?
O5 Mo8 O2 83.0(4) . . ?
O1 Mo8 O34 173.1(4) . . ?
O13 Mo8 O34 74.0(3) . . ?
O12 Mo8 O34 79.7(3) . . ?
O5 Mo8 O34 79.5(3) . . ?
O2 Mo8 O34 74.8(3) . . ?
O1 Mo8 Mo7 99.2(4) . . ?
O13 Mo8 Mo7 134.8(3) . . ?
O12 Mo8 Mo7 47.8(3) . . ?
O5 Mo8 Mo7 47.6(3) . . ?
O2 Mo8 Mo7 130.1(2) . . ?
O34 Mo8 Mo7 87.67(19) . . ?
O31 Mo9 O10 106.6(5) . . ?
O31 Mo9 O28 106.2(4) . . ?
O10 Mo9 O28 93.4(4) . . ?
O31 Mo9 O27 101.0(5) . . ?
O10 Mo9 O27 151.4(4) . . ?
O28 Mo9 O27 85.5(4) . . ?
O31 Mo9 O11 97.6(4) . . ?
O10 Mo9 O11 83.9(4) . . ?
O28 Mo9 O11 155.8(4) . . ?
O27 Mo9 O11 85.5(4) . . ?
O31 Mo9 Mo10 101.4(4) . . ?
O10 Mo9 Mo10 48.3(2) . . ?
O28 Mo9 Mo10 47.8(3) . . ?
O27 Mo9 Mo10 132.3(3) . . ?
O11 Mo9 Mo10 131.8(3) . . ?
O30 Mo10 O29 100.4(4) . . ?
O30 Mo10 O28 105.9(4) . . ?
O29 Mo10 O28 88.1(4) . . ?
O30 Mo10 O10 104.7(4) . . ?
O29 Mo10 O10 153.6(3) . . ?
O28 Mo10 O10 92.8(4) . . ?
O30 Mo10 O8 98.3(4) . . ?
O29 Mo10 O8 84.4(3) . . ?
O28 Mo10 O8 155.5(4) . . ?
O10 Mo10 O8 84.0(3) . . ?
O30 Mo10 O36 171.0(4) . . ?
O29 Mo10 O36 74.1(3) . . ?
O28 Mo10 O36 81.3(3) . . ?
O10 Mo10 O36 79.9(3) . . ?
O8 Mo10 O36 74.3(3) . . ?
O30 Mo10 Mo9 99.7(4) . . ?
O29 Mo10 Mo9 135.2(3) . . ?
O28 Mo10 Mo9 47.8(3) . . ?
O10 Mo10 Mo9 47.7(3) . . ?
O8 Mo10 Mo9 131.2(2) . . ?
O36 Mo10 Mo9 89.1(2) . . ?
O20 Mo11 O25 105.1(4) . . ?
O20 Mo11 O40 104.9(4) . . ?
O25 Mo11 O40 94.2(4) . . ?
O20 Mo11 O22 100.7(4) . . ?
O25 Mo11 O22 84.3(4) . . ?
O40 Mo11 O22 153.8(4) . . ?
O20 Mo11 O19 97.5(4) . . ?
O25 Mo11 O19 156.7(3) . . ?
O40 Mo11 O19 85.0(3) . . ?
O22 Mo11 O19 86.3(4) . . ?
O20 Mo11 O38 170.2(4) . . ?
O25 Mo11 O38 82.3(3) . . ?
O40 Mo11 O38 80.5(3) . . ?
O22 Mo11 O38 73.3(3) . . ?
O19 Mo11 O38 74.6(3) . . ?
O20 Mo11 Mo12 99.7(3) . . ?
O25 Mo11 Mo12 48.4(3) . . ?
O40 Mo11 Mo12 48.4(2) . . ?
O22 Mo11 Mo12 132.0(3) . . ?
O19 Mo11 Mo12 133.0(3) . . ?
O38 Mo11 Mo12 90.0(2) . . ?
O26 Mo12 O29 101.2(4) . . ?
O26 Mo12 O25 105.3(4) . . ?
O29 Mo12 O25 87.2(4) . . ?
O26 Mo12 O40 106.1(4) . . ?
O29 Mo12 O40 151.4(3) . . ?
O25 Mo12 O40 93.6(3) . . ?
O26 Mo12 O9 100.2(4) . . ?
O29 Mo12 O9 84.5(3) . . ?
O25 Mo12 O9 154.3(4) . . ?
O40 Mo12 O9 82.5(3) . . ?
O26 Mo12 Mo11 100.7(3) . . ?
O29 Mo12 Mo11 133.9(3) . . ?
O25 Mo12 Mo11 47.9(3) . . ?
O40 Mo12 Mo11 48.3(2) . . ?
O9 Mo12 Mo11 130.2(2) . . ?
N1 Zn1 O35 105.3(4) . . ?
N1 Zn1 O40 121.2(5) . . ?
O35 Zn1 O40 109.0(4) . . ?
N1 Zn1 O39 109.2(4) . . ?
O35 Zn1 O39 111.7(4) . . ?
O40 Zn1 O39 100.4(3) . . ?
O12 Zn2 O16 98.2(4) . . ?
O12 Zn2 N3 126.5(5) . . ?
O16 Zn2 N3 108.3(4) . . ?
O12 Zn2 O24 108.4(4) . . ?
O16 Zn2 O24 110.5(4) . . ?
N3 Zn2 O24 104.6(5) . . ?
O25 Zn3 O23 110.7(4) . . ?
O25 Zn3 N5 125.5(4) . . ?
O23 Zn3 N5 105.7(5) . . ?
O25 Zn3 O28 98.2(4) . . ?
O23 Zn3 O28 107.4(4) . . ?
N5 Zn3 O28 108.1(5) . . ?
O6 Zn4 N2 108.7(4) . 3_645 ?
O6 Zn4 O5 111.5(4) . . ?
N2 Zn4 O5 124.3(4) 3_645 . ?
O6 Zn4 O10 110.5(4) . . ?
N2 Zn4 O10 102.1(4) 3_645 . ?
O5 Zn4 O10 98.2(4) . . ?
O36 P1 O34 111.1(3) . . ?
O36 P1 O38 109.1(5) . . ?
O34 P1 O38 108.5(5) . . ?
O36 P1 O32 108.9(5) . . ?
O34 P1 O32 108.2(5) . . ?
O38 P1 O32 111.2(3) . . ?
Mo2 O2 Mo8 126.6(4) . . ?
Mo7 O5 Zn4 139.5(5) . . ?
Mo7 O5 Mo8 83.7(3) . . ?
Zn4 O5 Mo8 128.5(5) . . ?
Zn4 O6 Mo1 125.0(5) . . ?
Zn4 O6 Mo2 123.4(4) . . ?
Mo1 O6 Mo2 104.8(4) . . ?
Mo1 O8 Mo10 126.7(4) . . ?
Mo1 O9 Mo12 127.2(5) . . ?
Mo9 O10 Mo10 84.0(4) . . ?
Mo9 O10 Zn4 140.3(4) . . ?
Mo10 O10 Zn4 127.8(4) . . ?
Mo7 O11 Mo9 119.1(4) . . ?
Mo7 O12 Zn2 129.4(5) . . ?
Mo7 O12 Mo8 83.9(4) . . ?
Zn2 O12 Mo8 138.4(5) . . ?
Mo3 O13 Mo8 125.7(4) . . ?
Mo2 O15 Mo3 127.8(4) . . ?
Mo4 O16 Zn2 128.6(5) . . ?
Mo4 O16 Mo3 83.9(4) . . ?
Zn2 O16 Mo3 138.0(5) . . ?
Mo5 O17 Mo4 127.4(5) . . ?
Mo4 O19 Mo11 121.0(4) . . ?
Mo5 O22 Mo11 125.8(5) . . ?
Zn3 O23 Mo6 127.3(5) . . ?
Zn3 O23 Mo5 123.5(4) . . ?
Mo6 O23 Mo5 104.2(4) . . ?
Mo6 O24 Zn2 125.7(4) . . ?
Mo6 O24 Mo5 105.3(4) . . ?
Zn2 O24 Mo5 123.3(5) . . ?
Zn3 O25 Mo11 128.3(5) . . ?
Zn3 O25 Mo12 138.8(5) . . ?
Mo11 O25 Mo12 83.7(3) . . ?
Mo6 O27 Mo9 127.1(4) . . ?
Mo10 O28 Mo9 84.3(4) . . ?
Mo10 O28 Zn3 137.2(5) . . ?
Mo9 O28 Zn3 129.6(5) . . ?
Mo12 O29 Mo10 126.2(4) . . ?
P1 O32 Mo7 126.0(5) . . ?
Mo6 O33 Mo7 126.5(5) . . ?
P1 O34 Mo8 128.3(5) . . ?
Zn1 O35 Mo1 124.9(4) . . ?
Zn1 O35 Mo2 122.7(4) . . ?
Mo1 O35 Mo2 106.0(4) . . ?
P1 O36 Mo10 127.8(5) . . ?
P1 O38 Mo11 125.9(5) . . ?
Mo4 O39 Mo3 84.3(3) . . ?
Mo4 O39 Zn1 139.7(5) . . ?
Mo3 O39 Zn1 128.1(5) . . ?
Zn1 O40 Mo11 137.2(4) . . ?
Zn1 O40 Mo12 130.8(4) . . ?
Mo11 O40 Mo12 83.3(3) . . ?
C3 N1 C1 105.4(10) . . ?
C3 N1 Zn1 135.0(9) . . ?
C1 N1 Zn1 119.3(9) . . ?
C3 N2 C2 105.4(10) . . ?
C3 N2 Zn4 133.5(9) . 4_564 ?
C2 N2 Zn4 119.0(9) . 4_564 ?
C12 N3 C10 108.7(11) . . ?
C12 N3 Zn2 135.2(11) . . ?
C10 N3 Zn2 115.2(9) . . ?
C11 N4 C12 109.9(13) . . ?
C11 N4 H4 125.0 . . ?
C12 N4 H4 125.0 . . ?
C21 N5 C19 104.6(11) . . ?
C21 N5 Zn3 138.1(10) . . ?
C19 N5 Zn3 117.1(10) . . ?
C21 N6 C20 108.8(12) . . ?
C21 N6 H6 125.6 . . ?
C20 N6 H6 125.6 . . ?
C2 C1 N1 107.7(13) . . ?
C2 C1 H1 126.2 . . ?
N1 C1 H1 126.2 . . ?
C1 C2 N2 108.4(13) . . ?
C1 C2 H2 125.8 . . ?
N2 C2 H2 125.8 . . ?
N2 C3 N1 113.1(9) . . ?
N2 C3 C4 122.8(11) . . ?
N1 C3 C4 124.0(11) . . ?
C5 C4 C9 119.2(13) . . ?
C5 C4 C3 120.6(12) . . ?
C9 C4 C3 120.1(12) . . ?
C4 C5 C6 121.4(16) . . ?
C4 C5 H5 119.3 . . ?
C6 C5 H5 119.3 . . ?
C7 C6 C5 119.6(17) . . ?
C7 C6 H6A 120.2 . . ?
C5 C6 H6A 120.2 . . ?
C6 C7 C8 119.7(17) . . ?
C6 C7 H7 120.2 . . ?
C8 C7 H7 120.2 . . ?
C9 C8 C7 121.7(17) . . ?
C9 C8 H8 119.2 . . ?
C7 C8 H8 119.2 . . ?
C8 C9 C4 118.5(15) . . ?
C8 C9 H9 120.8 . . ?
C4 C9 H9 120.8 . . ?
C11 C10 N3 105.7(14) . . ?
C11 C10 H10 127.1 . . ?
N3 C10 H10 127.1 . . ?
C10 C11 N4 108.5(14) . . ?
C10 C11 H11 125.8 . . ?
N4 C11 H11 125.8 . . ?
N3 C12 N4 107.1(13) . . ?
N3 C12 C13 127.3(12) . . ?
N4 C12 C13 125.3(12) . . ?
C18 C13 C14 120.3(15) . . ?
C18 C13 C12 120.3(14) . . ?
C14 C13 C12 119.3(13) . . ?
C15 C14 C13 121.7(17) . . ?
C15 C14 H14 119.1 . . ?
C13 C14 H14 119.1 . . ?
C16 C15 C14 118.5(19) . . ?
C16 C15 H15 120.7 . . ?
C14 C15 H15 120.7 . . ?
C15 C16 C17 121(2) . . ?
C15 C16 H16 119.6 . . ?
C17 C16 H16 119.6 . . ?
C16 C17 C18 119.1(19) . . ?
C16 C17 H17 120.5 . . ?
C18 C17 H17 120.5 . . ?
C13 C18 C17 118.9(17) . . ?
C13 C18 H18 120.5 . . ?
C17 C18 H18 120.5 . . ?
C20 C19 N5 112.2(14) . . ?
C20 C19 H19 123.9 . . ?
N5 C19 H19 123.9 . . ?
C19 C20 N6 104.0(13) . . ?
C19 C20 H20 128.0 . . ?
N6 C20 H20 128.0 . . ?
N6 C21 N5 110.4(12) . . ?
N6 C21 C22 123.3(12) . . ?
N5 C21 C22 126.3(11) . . ?
C23 C22 C27 117.7(16) . . ?
C23 C22 C21 120.2(14) . . ?
C27 C22 C21 122.0(14) . . ?
C22 C23 C24 117.6(18) . . ?
C22 C23 H23 121.2 . . ?
C24 C23 H23 121.2 . . ?
C25 C24 C23 124(2) . . ?
C25 C24 H24 118.1 . . ?
C23 C24 H24 118.1 . . ?
C26 C25 C24 119(2) . . ?
C26 C25 H25 120.7 . . ?
C24 C25 H25 120.7 . . ?
C25 C26 C27 120(2) . . ?
C25 C26 H26 120.2 . . ?
C27 C26 H26 120.2 . . ?
C26 C27 C22 122.3(18) . . ?
C26 C27 H27 118.9 . . ?
C22 C27 H27 118.9 . . ?
C1A N1A C13A 110.7(17) . . ?
C1A N1A C5A 109.0(15) . . ?
C13A N1A C5A 106.6(13) . . ?
C1A N1A C9A 105.4(11) . . ?
C13A N1A C9A 113.3(17) . . ?
C5A N1A C9A 111.8(16) . . ?
N1A C1A C2A 116.4(13) . . ?
N1A C1A H1AA 108.2 . . ?
C2A C1A H1AA 108.2 . . ?
N1A C1A H1AB 108.2 . . ?
C2A C1A H1AB 108.2 . . ?
H1AA C1A H1AB 107.3 . . ?
C3A C2A C1A 110.1(13) . . ?
C3A C2A H2AA 109.6 . . ?
C1A C2A H2AA 109.6 . . ?
C3A C2A H2AB 109.6 . . ?
C1A C2A H2AB 109.6 . . ?
H2AA C2A H2AB 108.2 . . ?
C2A C3A C4A 111.6(14) . . ?
C2A C3A H3AA 109.3 . . ?
C4A C3A H3AA 109.3 . . ?
C2A C3A H3AB 109.3 . . ?
C4A C3A H3AB 109.3 . . ?
H3AA C3A H3AB 108.0 . . ?
C3A C4A H4AA 109.5 . . ?
C3A C4A H4AB 109.5 . . ?
H4AA C4A H4AB 109.5 . . ?
C3A C4A H4AC 109.5 . . ?
H4AA C4A H4AC 109.5 . . ?
H4AB C4A H4AC 109.5 . . ?
N1A C5A C6A 119.0(14) . . ?
N1A C5A H5AA 107.6 . . ?
C6A C5A H5AA 107.6 . . ?
N1A C5A H5AB 107.6 . . ?
C6A C5A H5AB 107.6 . . ?
H5AA C5A H5AB 107.0 . . ?
C7A C6A C5A 114.7(17) . . ?
C7A C6A H6AA 108.6 . . ?
C5A C6A H6AA 108.6 . . ?
C7A C6A H6AB 108.6 . . ?
C5A C6A H6AB 108.6 . . ?
H6AA C6A H6AB 107.6 . . ?
C6A C7A C8A 104.9(19) . . ?
C6A C7A H7AA 110.8 . . ?
C8A C7A H7AA 110.8 . . ?
C6A C7A H7AB 110.8 . . ?
C8A C7A H7AB 110.8 . . ?
H7AA C7A H7AB 108.9 . . ?
C7A C8A H8AA 108.8 . . ?
C7A C8A H8AB 110.4 . . ?
H8AA C8A H8AB 109.5 . . ?
C7A C8A H8AC 109.2 . . ?
H8AA C8A H8AC 109.5 . . ?
H8AB C8A H8AC 109.5 . . ?
N1A C9A C10A 114.7(13) . . ?
N1A C9A H9AA 108.6 . . ?
C10A C9A H9AA 108.6 . . ?
N1A C9A H9AB 108.6 . . ?
C10A C9A H9AB 108.6 . . ?
H9AA C9A H9AB 107.6 . . ?
C11A C10A C9A 115.0(14) . . ?
C11A C10A H10A 108.5 . . ?
C9A C10A H10A 108.5 . . ?
C11A C10A H10B 108.5 . . ?
C9A C10A H10B 108.5 . . ?
H10A C10A H10B 107.5 . . ?
C10A C11A C12A 111.8(18) . . ?
C10A C11A H11A 109.3 . . ?
C12A C11A H11A 109.3 . . ?
C10A C11A H11B 109.3 . . ?
C12A C11A H11B 109.3 . . ?
H11A C11A H11B 107.9 . . ?
C11A C12A H12A 109.5 . . ?
C11A C12A H12B 109.5 . . ?
H12A C12A H12B 109.5 . . ?
C11A C12A H12C 109.5 . . ?
H12A C12A H12C 109.5 . . ?
H12B C12A H12C 109.5 . . ?
N1A C13A C14A 118.4(14) . . ?
N1A C13A H13A 107.7 . . ?
C14A C13A H13A 107.7 . . ?
N1A C13A H13B 107.7 . . ?
C14A C13A H13B 107.7 . . ?
H13A C13A H13B 107.1 . . ?
C15A C14A C13A 107.4(14) . . ?
C15A C14A H14A 110.2 . . ?
C13A C14A H14A 110.2 . . ?
C15A C14A H14B 110.2 . . ?
C13A C14A H14B 110.2 . . ?
H14A C14A H14B 108.5 . . ?
C16A C15A C14A 105.8(19) . . ?
C16A C15A H15A 110.6 . . ?
C14A C15A H15A 110.6 . . ?
C16A C15A H15B 110.6 . . ?
C14A C15A H15B 110.6 . . ?
H15A C15A H15B 108.7 . . ?
C15A C16A H16A 109.5 . . ?
C15A C16A H16B 109.5 . . ?
H16A C16A H16B 109.5 . . ?
C15A C16A H16C 109.5 . . ?
H16A C16A H16C 109.5 . . ?
H16B C16A H16C 109.5 . . ?
C17A N2A C25A 109.4(15) . . ?
C17A N2A C21A 111.7(13) . . ?
C25A N2A C21A 111.2(13) . . ?
C17A N2A C29A 103.1(10) . . ?
C25A N2A C29A 112.4(14) . . ?
C21A N2A C29A 108.9(13) . . ?
N2A C17A C18A 113.1(12) . . ?
N2A C17A H17A 109.0 . . ?
C18A C17A H17A 109.0 . . ?
N2A C17A H17B 109.0 . . ?
C18A C17A H17B 109.0 . . ?
H17A C17A H17B 107.8 . . ?
C17A C18A C19A 109.1(13) . . ?
C17A C18A H18A 109.9 . . ?
C19A C18A H18A 109.9 . . ?
C17A C18A H18B 109.9 . . ?
C19A C18A H18B 109.9 . . ?
H18A C18A H18B 108.3 . . ?
C20A C19A C18A 114.2(17) . . ?
C20A C19A H19A 108.7 . . ?
C18A C19A H19A 108.7 . . ?
C20A C19A H19B 108.7 . . ?
C18A C19A H19B 108.7 . . ?
H19A C19A H19B 107.6 . . ?
C19A C20A H20A 109.5 . . ?
C19A C20A H20B 109.5 . . ?
H20A C20A H20B 109.5 . . ?
C19A C20A H20C 109.5 . . ?
H20A C20A H20C 109.5 . . ?
H20B C20A H20C 109.5 . . ?
N2A C21A C22A 122.7(15) . . ?
N2A C21A H21A 106.7 . . ?
C22A C21A H21A 106.7 . . ?
N2A C21A H21B 106.7 . . ?
C22A C21A H21B 106.7 . . ?
H21A C21A H21B 106.6 . . ?
C21A C22A C23A 105.8(15) . . ?
C21A C22A H22A 110.6 . . ?
C23A C22A H22A 110.6 . . ?
C21A C22A H22B 110.6 . . ?
C23A C22A H22B 110.6 . . ?
H22A C22A H22B 108.7 . . ?
C24A C23A C22A 104(2) . . ?
C24A C23A H23A 111.0 . . ?
C22A C23A H23A 111.0 . . ?
C24A C23A H23B 111.0 . . ?
C22A C23A H23B 111.0 . . ?
H23A C23A H23B 109.0 . . ?
C23A C24A H24A 109.5 . . ?
C23A C24A H24B 109.5 . . ?
H24A C24A H24B 109.5 . . ?
C23A C24A H24C 109.5 . . ?
H24A C24A H24C 109.5 . . ?
H24B C24A H24C 109.5 . . ?
N2A C25A C26A 117.5(16) . . ?
N2A C25A H25A 107.9 . . ?
C26A C25A H25A 107.9 . . ?
N2A C25A H25B 107.9 . . ?
C26A C25A H25B 107.9 . . ?
H25A C25A H25B 107.2 . . ?
C25A C26A C27A 110.5(18) . . ?
C25A C26A H26A 109.6 . . ?
C27A C26A H26A 109.6 . . ?
C25A C26A H26B 109.5 . . ?
C27A C26A H26B 109.5 . . ?
H26A C26A H26B 108.1 . . ?
C28A C27A C26A 98(2) . . ?
C28A C27A H27A 112.2 . . ?
C26A C27A H27A 112.2 . . ?
C28A C27A H27B 112.2 . . ?
C26A C27A H27B 112.2 . . ?
H27A C27A H27B 109.8 . . ?
C27A C28A H28A 109.5 . . ?
C27A C28A H28B 109.5 . . ?
H28A C28A H28B 109.5 . . ?
C27A C28A H28C 109.5 . . ?
H28A C28A H28C 109.5 . . ?
H28B C28A H28C 109.5 . . ?
C30A C29A N2A 112.5(13) . . ?
C30A C29A H29A 109.1 . . ?
N2A C29A H29A 109.1 . . ?
C30A C29A H29B 109.1 . . ?
N2A C29A H29B 109.1 . . ?
H29A C29A H29B 107.8 . . ?
C31A C30A C29A 111.9(16) . . ?
C31A C30A H30A 109.2 . . ?
C29A C30A H30A 109.2 . . ?
C31A C30A H30B 109.2 . . ?
C29A C30A H30B 109.2 . . ?
H30A C30A H30B 107.9 . . ?
C32A C31A C30A 108.5(17) . . ?
C32A C31A H31A 110.0 . . ?
C30A C31A H31A 110.0 . . ?
C32A C31A H31B 110.0 . . ?
C30A C31A H31B 110.0 . . ?
H31A C31A H31B 108.4 . . ?
C31A C32A H32A 109.5 . . ?
C31A C32A H32B 109.5 . . ?
H32A C32A H32B 109.5 . . ?
C31A C32A H32C 109.5 . . ?
H32A C32A H32C 109.5 . . ?
H32B C32A H32C 109.5 . . ?

loop_
_geom_bond_atom_site_label_1
_geom_bond_atom_site_label_2
_geom_bond_distance
_geom_bond_site_symmetry_2
_geom_bond_publ_flag
Mo1 O7 1.682(9) . ?
Mo1 O9 1.808(8) . ?
Mo1 O8 1.808(8) . ?
Mo1 O35 1.987(8) . ?
Mo1 O6 2.010(9) . ?
Mo1 Mo2 3.1875(11) . ?
Mo2 O3 1.690(9) . ?
Mo2 O15 1.827(8) . ?
Mo2 O2 1.832(8) . ?
Mo2 O35 2.004(8) . ?
Mo2 O6 2.013(9) . ?
Mo3 O14 1.681(9) . ?
Mo3 O13 1.948(9) . ?
Mo3 O39 1.970(9) . ?
Mo3 O16 1.977(9) . ?
Mo3 O15 2.013(9) . ?
Mo3 Mo4 2.6297(16) . ?
Mo4 O18 1.667(10) . ?
Mo4 O39 1.949(9) . ?
Mo4 O16 1.957(9) . ?
Mo4 O17 2.014(10) . ?
Mo4 O19 2.076(9) . ?
Mo5 O21 1.678(10) . ?
Mo5 O17 1.831(10) . ?
Mo5 O22 1.832(9) . ?
Mo5 O24 2.012(9) . ?
Mo5 O23 2.023(9) . ?
Mo5 Mo6 3.1670(12) . ?
Mo6 O37 1.683(10) . ?
Mo6 O33 1.824(9) . ?
Mo6 O27 1.827(9) . ?
Mo6 O24 1.972(9) . ?
Mo6 O23 1.991(9) . ?
Mo7 O4 1.661(9) . ?
Mo7 O5 1.951(9) . ?
Mo7 O12 1.955(10) . ?
Mo7 O33 2.017(9) . ?
Mo7 O11 2.095(9) . ?
Mo7 O32 2.509(8) . ?
Mo7 Mo8 2.6261(15) . ?
Mo8 O1 1.651(9) . ?
Mo8 O13 1.958(8) . ?
Mo8 O12 1.975(9) . ?
Mo8 O5 1.983(8) . ?
Mo8 O2 2.017(9) . ?
Mo8 O34 2.517(8) . ?
Mo9 O31 1.661(11) . ?
Mo9 O10 1.950(9) . ?
Mo9 O28 1.955(9) . ?
Mo9 O27 2.004(10) . ?
Mo9 O11 2.102(9) . ?
Mo9 Mo10 2.6242(16) . ?
Mo10 O30 1.665(9) . ?
Mo10 O29 1.943(8) . ?
Mo10 O28 1.955(9) . ?
Mo10 O10 1.970(8) . ?
Mo10 O8 2.040(9) . ?
Mo10 O36 2.491(8) . ?
Mo11 O20 1.673(9) . ?
Mo11 O25 1.963(9) . ?
Mo11 O40 1.978(8) . ?
Mo11 O22 2.008(9) . ?
Mo11 O19 2.097(8) . ?
Mo11 O38 2.516(8) . ?
Mo11 Mo12 2.6312(14) . ?
Mo12 O26 1.683(9) . ?
Mo12 O29 1.940(8) . ?
Mo12 O25 1.980(9) . ?
Mo12 O40 1.980(8) . ?
Mo12 O9 2.031(9) . ?
Zn1 N1 1.937(11) . ?
Zn1 O35 1.968(8) . ?
Zn1 O40 1.968(8) . ?
Zn1 O39 1.982(9) . ?
Zn2 O12 1.956(10) . ?
Zn2 O16 1.973(9) . ?
Zn2 N3 1.986(11) . ?
Zn2 O24 1.995(8) . ?
Zn3 O25 1.943(9) . ?
Zn3 O23 1.965(8) . ?
Zn3 N5 1.981(10) . ?
Zn3 O28 1.987(10) . ?
Zn4 O6 1.944(9) . ?
Zn4 N2 1.962(10) 3_645 ?
Zn4 O5 1.969(9) . ?
Zn4 O10 2.005(9) . ?
P1 O36 1.540(9) . ?
P1 O34 1.547(8) . ?
P1 O38 1.555(9) . ?
P1 O32 1.561(9) . ?
N1 C3 1.347(17) . ?
N1 C1 1.373(18) . ?
N2 C3 1.315(17) . ?
N2 C2 1.382(18) . ?
N3 C12 1.327(17) . ?
N3 C10 1.417(19) . ?
N4 C11 1.339(18) . ?
N4 C12 1.358(18) . ?
N4 H4 0.8600 . ?
N5 C21 1.343(17) . ?
N5 C19 1.359(19) . ?
N6 C21 1.321(16) . ?
N6 C20 1.389(3) . ?
N6 H6 0.8600 . ?
C1 C2 1.369(16) . ?
C1 H1 0.9300 . ?
C2 H2 0.9300 . ?
C3 C4 1.484(16) . ?
C4 C5 1.409(18) . ?
C4 C9 1.409(18) . ?
C5 C6 1.41(2) . ?
C5 H5 0.9300 . ?
C6 C7 1.32(3) . ?
C6 H6A 0.9300 . ?
C7 C8 1.46(3) . ?
C7 H7 0.9300 . ?
C8 C9 1.360(19) . ?
C8 H8 0.9300 . ?
C9 H9 0.9300 . ?
C10 C11 1.35(2) . ?
C10 H10 0.9300 . ?
C11 H11 0.9300 . ?
C12 C13 1.47(2) . ?
C13 C18 1.33(2) . ?
C13 C14 1.39(2) . ?
C14 C15 1.38(3) . ?
C14 H14 0.9300 . ?
C15 C16 1.35(3) . ?
C15 H15 0.9300 . ?
C16 C17 1.39(3) . ?
C16 H16 0.9300 . ?
C17 C18 1.44(3) . ?
C17 H17 0.9300 . ?
C18 H18 0.9300 . ?
C19 C20 1.34(2) . ?
C19 H19 0.9300 . ?
C20 H20 0.9300 . ?
C21 C22 1.45(2) . ?
C22 C23 1.37(2) . ?
C22 C27 1.41(2) . ?
C23 C24 1.38(3) . ?
C23 H23 0.9300 . ?
C24 C25 1.37(3) . ?
C24 H24 0.9300 . ?
C25 C26 1.34(3) . ?
C25 H25 0.9300 . ?
C26 C27 1.36(3) . ?
C26 H26 0.9300 . ?
C27 H27 0.9300 . ?
N1A C1A 1.475(4) . ?
N1A C13A 1.476(4) . ?
N1A C5A 1.476(4) . ?
N1A C9A 1.477(4) . ?
C1A C2A 1.531(3) . ?
C1A H1AA 0.9700 . ?
C1A H1AB 0.9700 . ?
C2A C3A 1.530(3) . ?
C2A H2AA 0.9700 . ?
C2A H2AB 0.9700 . ?
C3A C4A 1.530(3) . ?
C3A H3AA 0.9700 . ?
C3A H3AB 0.9700 . ?
C4A H4AA 0.9600 . ?
C4A H4AB 0.9600 . ?
C4A H4AC 0.9600 . ?
C5A C6A 1.530(3) . ?
C5A H5AA 0.9700 . ?
C5A H5AB 0.9700 . ?
C6A C7A 1.529(3) . ?
C6A H6AA 0.9700 . ?
C6A H6AB 0.9700 . ?
C7A C8A 1.530(3) . ?
C7A H7AA 0.9700 . ?
C7A H7AB 0.9700 . ?
C8A H8AA 0.9600 . ?
C8A H8AB 0.9600 . ?
C8A H8AC 0.9600 . ?
C9A C10A 1.531(3) . ?
C9A H9AA 0.9700 . ?
C9A H9AB 0.9700 . ?
C10A C11A 1.530(3) . ?
C10A H10A 0.9700 . ?
C10A H10B 0.9700 . ?
C11A C12A 1.530(3) . ?
C11A H11A 0.9700 . ?
C11A H11B 0.9700 . ?
C12A H12A 0.9600 . ?
C12A H12B 0.9600 . ?
C12A H12C 0.9600 . ?
C13A C14A 1.530(3) . ?
C13A H13A 0.9700 . ?
C13A H13B 0.9700 . ?
C14A C15A 1.529(3) . ?
C14A H14A 0.9700 . ?
C14A H14B 0.9700 . ?
C15A C16A 1.528(3) . ?
C15A H15A 0.9700 . ?
C15A H15B 0.9700 . ?
C16A H16A 0.9600 . ?
C16A H16B 0.9600 . ?
C16A H16C 0.9600 . ?
N2A C17A 1.472(4) . ?
N2A C25A 1.473(4) . ?
N2A C21A 1.476(4) . ?
N2A C29A 1.55(2) . ?
C17A C18A 1.532(3) . ?
C17A H17A 0.9700 . ?
C17A H17B 0.9700 . ?
C18A C19A 1.58(2) . ?
C18A H18A 0.9700 . ?
C18A H18B 0.9700 . ?
C19A C20A 1.54(3) . ?
C19A H19A 0.9700 . ?
C19A H19B 0.9700 . ?
C20A H20A 0.9600 . ?
C20A H20B 0.9600 . ?
C20A H20C 0.9600 . ?
C21A C22A 1.530(3) . ?
C21A H21A 0.9700 . ?
C21A H21B 0.9700 . ?
C22A C23A 1.531(3) . ?
C22A H22A 0.9700 . ?
C22A H22B 0.9700 . ?
C23A C24A 1.529(3) . ?
C23A H23A 0.9700 . ?
C23A H23B 0.9700 . ?
C24A H24A 0.9600 . ?
C24A H24B 0.9600 . ?
C24A H24C 0.9600 . ?
C25A C26A 1.530(3) . ?
C25A H25A 0.9700 . ?
C25A H25B 0.9700 . ?
C26A C27A 1.530(3) . ?
C26A H26A 0.9700 . ?
C26A H26B 0.9700 . ?
C27A C28A 1.530(3) . ?
C27A H27A 0.9700 . ?
C27A H27B 0.9700 . ?
C28A H28A 0.9600 . ?
C28A H28B 0.9600 . ?
C28A H28C 0.9600 . ?
C29A C30A 1.530(3) . ?
C29A H29A 0.9700 . ?
C29A H29B 0.9700 . ?
C30A C31A 1.530(3) . ?
C30A H30A 0.9700 . ?
C30A H30B 0.9700 . ?
C31A C32A 1.529(3) . ?
C31A H31A 0.9700 . ?
C31A H31B 0.9700 . ?
C32A H32A 0.9600 . ?
C32A H32B 0.9600 . ?
C32A H32C 0.9600 . ?

loop_
_geom_torsion_atom_site_label_1
_geom_torsion_atom_site_label_2
_geom_torsion_atom_site_label_3
_geom_torsion_atom_site_label_4
_geom_torsion
_geom_torsion_site_symmetry_1
_geom_torsion_site_symmetry_2
_geom_torsion_site_symmetry_3
_geom_torsion_site_symmetry_4
_geom_torsion_publ_flag
O3 Mo2 O2 Mo8 -165.2(5) . . . . ?
O15 Mo2 O2 Mo8 -58.8(6) . . . . ?
O35 Mo2 O2 Mo8 40.6(10) . . . . ?
O6 Mo2 O2 Mo8 91.4(5) . . . . ?
Mo1 Mo2 O2 Mo8 81.9(5) . . . . ?
O7 Mo1 O8 Mo10 165.6(6) . . . . ?
O9 Mo1 O8 Mo10 59.6(6) . . . . ?
O35 Mo1 O8 Mo10 -40.0(10) . . . . ?
O6 Mo1 O8 Mo10 -91.0(5) . . . . ?
Mo2 Mo1 O8 Mo10 -81.3(5) . . . . ?
O7 Mo1 O9 Mo12 -166.1(5) . . . . ?
O8 Mo1 O9 Mo12 -59.6(6) . . . . ?
O35 Mo1 O9 Mo12 90.0(6) . . . . ?
O6 Mo1 O9 Mo12 37.5(11) . . . . ?
Mo2 Mo1 O9 Mo12 80.7(6) . . . . ?
O3 Mo2 O15 Mo3 165.7(6) . . . . ?
O2 Mo2 O15 Mo3 59.1(6) . . . . ?
O35 Mo2 O15 Mo3 -91.0(5) . . . . ?
O6 Mo2 O15 Mo3 -39.1(10) . . . . ?
Mo1 Mo2 O15 Mo3 -81.6(6) . . . . ?
O21 Mo5 O17 Mo4 168.2(7) . . . . ?
O22 Mo5 O17 Mo4 62.3(7) . . . . ?
O24 Mo5 O17 Mo4 -89.5(7) . . . . ?
O23 Mo5 O17 Mo4 -39.1(12) . . . . ?
Mo6 Mo5 O17 Mo4 -80.7(7) . . . . ?
O21 Mo5 O22 Mo11 -168.3(6) . . . . ?
O17 Mo5 O22 Mo11 -62.5(6) . . . . ?
O24 Mo5 O22 Mo11 40.0(12) . . . . ?
O23 Mo5 O22 Mo11 88.8(6) . . . . ?
Mo6 Mo5 O22 Mo11 80.3(6) . . . . ?
O37 Mo6 O27 Mo9 170.8(6) . . . . ?
O33 Mo6 O27 Mo9 64.3(6) . . . . ?
O24 Mo6 O27 Mo9 -34.7(11) . . . . ?
O23 Mo6 O27 Mo9 -86.9(6) . . . . ?
Mo5 Mo6 O27 Mo9 -77.9(6) . . . . ?
O36 P1 O32 Mo7 -121.5(6) . . . . ?
O34 P1 O32 Mo7 -0.7(8) . . . . ?
O38 P1 O32 Mo7 118.3(5) . . . . ?
O37 Mo6 O33 Mo7 -169.4(6) . . . . ?
O27 Mo6 O33 Mo7 -63.1(6) . . . . ?
O24 Mo6 O33 Mo7 89.0(6) . . . . ?
O23 Mo6 O33 Mo7 36.2(11) . . . . ?
Mo5 Mo6 O33 Mo7 79.5(6) . . . . ?
O36 P1 O34 Mo8 118.6(5) . . . . ?
O38 P1 O34 Mo8 -121.6(6) . . . . ?
O32 P1 O34 Mo8 -0.8(8) . . . . ?
O34 P1 O36 Mo10 -120.3(5) . . . . ?
O38 P1 O36 Mo10 120.3(6) . . . . ?
O32 P1 O36 Mo10 -1.3(7) . . . . ?
O36 P1 O38 Mo11 -0.5(8) . . . . ?
O34 P1 O38 Mo11 -121.6(6) . . . . ?
O32 P1 O38 Mo11 119.6(5) . . . . ?
C3 N1 C1 C2 -1.1(19) . . . . ?
Zn1 N1 C1 C2 173.4(12) . . . . ?
N1 C1 C2 N2 -1(2) . . . . ?
C3 N2 C2 C1 2.4(19) . . . . ?
Zn4 N2 C2 C1 167.8(12) 4_564 . . . ?
C2 N2 C3 N1 -3.2(18) . . . . ?
Zn4 N2 C3 N1 -165.6(8) 4_564 . . . ?
C2 N2 C3 C4 178.4(13) . . . . ?
Zn4 N2 C3 C4 16(2) 4_564 . . . ?
C1 N1 C3 N2 2.7(18) . . . . ?
Zn1 N1 C3 N2 -170.5(9) . . . . ?
C1 N1 C3 C4 -178.9(13) . . . . ?
Zn1 N1 C3 C4 8(2) . . . . ?
N2 C3 C4 C5 36.2(19) . . . . ?
N1 C3 C4 C5 -142.0(14) . . . . ?
N2 C3 C4 C9 -139.5(14) . . . . ?
N1 C3 C4 C9 42.3(19) . . . . ?
C9 C4 C5 C6 -2(2) . . . . ?
C3 C4 C5 C6 -177.3(14) . . . . ?
C4 C5 C6 C7 1(3) . . . . ?
C5 C6 C7 C8 -1(3) . . . . ?
C6 C7 C8 C9 2(3) . . . . ?
C7 C8 C9 C4 -2(3) . . . . ?
C5 C4 C9 C8 2(2) . . . . ?
C3 C4 C9 C8 177.5(14) . . . . ?
C12 N3 C10 C11 -1.3(19) . . . . ?
Zn2 N3 C10 C11 169.5(12) . . . . ?
N3 C10 C11 N4 1(2) . . . . ?
C12 N4 C11 C10 -1(2) . . . . ?
C10 N3 C12 N4 0.7(17) . . . . ?
Zn2 N3 C12 N4 -167.5(11) . . . . ?
C10 N3 C12 C13 -173.2(14) . . . . ?
Zn2 N3 C12 C13 19(2) . . . . ?
C11 N4 C12 N3 0.3(18) . . . . ?
C11 N4 C12 C13 174.3(15) . . . . ?
N3 C12 C13 C18 16(2) . . . . ?
N4 C12 C13 C18 -157.0(16) . . . . ?
N3 C12 C13 C14 -167.4(16) . . . . ?
N4 C12 C13 C14 20(2) . . . . ?
C18 C13 C14 C15 -5(3) . . . . ?
C12 C13 C14 C15 178.4(19) . . . . ?
C13 C14 C15 C16 -2(3) . . . . ?
C14 C15 C16 C17 7(4) . . . . ?
C15 C16 C17 C18 -7(4) . . . . ?
C14 C13 C18 C17 5(3) . . . . ?
C12 C13 C18 C17 -178.1(17) . . . . ?
C16 C17 C18 C13 1(3) . . . . ?
C21 N5 C19 C20 1(2) . . . . ?
Zn3 N5 C19 C20 176.9(14) . . . . ?
N5 C19 C20 N6 -2(2) . . . . ?
C21 N6 C20 C19 2(2) . . . . ?
C20 N6 C21 N5 -1.0(19) . . . . ?
C20 N6 C21 C22 -178.3(15) . . . . ?
C19 N5 C21 N6 -0.2(17) . . . . ?
Zn3 N5 C21 N6 -174.2(12) . . . . ?
C19 N5 C21 C22 177.0(15) . . . . ?
Zn3 N5 C21 C22 3(3) . . . . ?
N6 C21 C22 C23 22(2) . . . . ?
N5 C21 C22 C23 -155.0(16) . . . . ?
N6 C21 C22 C27 -161.7(16) . . . . ?
N5 C21 C22 C27 21(2) . . . . ?
C27 C22 C23 C24 5(3) . . . . ?
C21 C22 C23 C24 -178.5(18) . . . . ?
C22 C23 C24 C25 -1(4) . . . . ?
C23 C24 C25 C26 -5(4) . . . . ?
C24 C25 C26 C27 7(4) . . . . ?
C25 C26 C27 C22 -4(3) . . . . ?
C23 C22 C27 C26 -2(3) . . . . ?
C21 C22 C27 C26 -179.1(18) . . . . ?
C13A N1A C1A C2A 54(2) . . . . ?
C5A N1A C1A C2A -63(2) . . . . ?
C9A N1A C1A C2A 177.3(19) . . . . ?
N1A C1A C2A C3A 175.1(18) . . . . ?
C1A C2A C3A C4A 176.3(18) . . . . ?
C1A N1A C5A C6A -63(3) . . . . ?
C13A N1A C5A C6A 178(2) . . . . ?
C9A N1A C5A C6A 53(3) . . . . ?
N1A C5A C6A C7A -179(2) . . . . ?
C5A C6A C7A C8A -178(3) . . . . ?
C1A N1A C9A C10A 178.1(19) . . . . ?
C13A N1A C9A C10A -61(2) . . . . ?
C5A N1A C9A C10A 60(2) . . . . ?
N1A C9A C10A C11A -178.8(19) . . . . ?
C9A C10A C11A C12A 180(2) . . . . ?
C1A N1A C13A C14A 60(3) . . . . ?
C5A N1A C13A C14A 178(2) . . . . ?
C9A N1A C13A C14A -58(3) . . . . ?
N1A C13A C14A C15A -164(2) . . . . ?
C13A C14A C15A C16A -175(2) . . . . ?
C25A N2A C17A C18A -67(2) . . . . ?
C21A N2A C17A C18A 56.0(19) . . . . ?
C29A N2A C17A C18A 172.8(16) . . . . ?
N2A C17A C18A C19A 168.2(15) . . . . ?
C17A C18A C19A C20A 161.4(19) . . . . ?
C17A N2A C21A C22A 55(2) . . . . ?
C25A N2A C21A C22A 177.8(18) . . . . ?
C29A N2A C21A C22A -58(2) . . . . ?
N2A C21A C22A C23A -176(2) . . . . ?
C21A C22A C23A C24A 175(3) . . . . ?
C17A N2A C25A C26A -35(3) . . . . ?
C21A N2A C25A C26A -159(2) . . . . ?
C29A N2A C25A C26A 79(2) . . . . ?
N2A C25A C26A C27A 171(2) . . . . ?
C25A C26A C27A C28A 164(3) . . . . ?
C17A N2A C29A C30A -176.1(17) . . . . ?
C25A N2A C29A C30A 66(2) . . . . ?
C21A N2A C29A C30A -57(2) . . . . ?
N2A C29A C30A C31A -171.5(17) . . . . ?
C29A C30A C31A C32A -56(3) . . . . ?
